data_4025696
loop_
_publ_author_name
'Lensey L. Hill'
'Jason L. Crowell'
'Strudwick L. Tutwiler'
'Nicholas L. Massie'
'C. Corey Hines'
'Scott T. Griffin'
'Robin D. Rogers'
'Kevin H. Shaughnessy'
'Gabriela A. Grasa'
'Carin C. C. Johansson Seechurn'
'Hongbo Li'
'Thomas J. Colacot'
'Joe Chou'
'Christopher J. Woltermann'

_publ_section_title
;
 Synthesis and X-ray Structure Determination of Highly Active Pd(II),
 Pd(I), and Pd(0) Complexes of Di(tert-butyl)neopentylphosphine (DTBNpP)
 in the Arylation of Amines and Ketones
;
_journal_name_full 'Journal of Organic Chemistry'
_journal_page_first 6477
_journal_page_last 6488
_journal_paper_doi 10.1021/jo101187q
_journal_volume 75
_journal_year 2010
_chemical_formula_sum 'C26 H58 Cl2 P2 Pd'
_chemical_formula_weight 609.96
_chemical_name_systematic
; 
 ? 
;
_space_group_IT_number 14
_symmetry_cell_setting monoclinic
_symmetry_space_group_name_Hall '-P 2ybc'
_symmetry_space_group_name_H-M 'P 1 21/c 1'
_atom_sites_solution_hydrogens geom
_atom_sites_solution_primary direct
_atom_sites_solution_secondary difmap
_audit_creation_method SHELXL-97
_cell_angle_alpha 90.00
_cell_angle_beta 99.276(2)
_cell_angle_gamma 90.00
_cell_formula_units_Z 4
_cell_length_a 9.0627(9)
_cell_length_b 19.0195(19)
_cell_length_c 18.0018(18)
_cell_measurement_reflns_used 7831
_cell_measurement_temperature 173(2)
_cell_measurement_theta_max 28.27
_cell_measurement_theta_min 2.43
_cell_volume 3062.4(5)
_computing_cell_refinement 'Bruker SMART'
_computing_data_collection 'Bruker SMART'
_computing_data_reduction 'Bruker SAINT'
_computing_molecular_graphics 'Bruker SHELXTL'
_computing_publication_material 'Bruker SHELXTL'
_computing_structure_refinement 'SHELXL-97 (Sheldrick, 1997)'
_computing_structure_solution 'SHELXS-97 (Sheldrick, 1990)'
_diffrn_ambient_temperature 173(2)
_diffrn_measured_fraction_theta_full 0.998
_diffrn_measured_fraction_theta_max 0.998
_diffrn_measurement_device_type 'CCD area detector'
_diffrn_measurement_method 'phi and omega scans'
_diffrn_radiation_monochromator graphite
_diffrn_radiation_source 'fine-focus sealed tube'
_diffrn_radiation_type MoK\a
_diffrn_radiation_wavelength 0.71073
_diffrn_reflns_av_R_equivalents 0.0238
_diffrn_reflns_av_sigmaI/netI 0.0161
_diffrn_reflns_limit_h_max 12
_diffrn_reflns_limit_h_min -11
_diffrn_reflns_limit_k_max 25
_diffrn_reflns_limit_k_min -25
_diffrn_reflns_limit_l_max 21
_diffrn_reflns_limit_l_min -23
_diffrn_reflns_number 47256
_diffrn_reflns_theta_full 28.27
_diffrn_reflns_theta_max 28.27
_diffrn_reflns_theta_min 2.14
_exptl_absorpt_coefficient_mu 0.898
_exptl_absorpt_correction_T_max 0.8999
_exptl_absorpt_correction_T_min 0.5974
_exptl_absorpt_correction_type multi-scan
_exptl_absorpt_process_details '(SADABS; Sheldrick, 2002)'
_exptl_crystal_colour Orange
_exptl_crystal_density_diffrn 1.323
_exptl_crystal_density_method 'not measured'
_exptl_crystal_description Rectangular
_exptl_crystal_F_000 1296
_exptl_crystal_size_max 0.64
_exptl_crystal_size_mid 0.34
_exptl_crystal_size_min 0.12
_refine_diff_density_max 0.353
_refine_diff_density_min -0.355
_refine_diff_density_rms 0.047
_refine_ls_extinction_method none
_refine_ls_goodness_of_fit_ref 1.058
_refine_ls_hydrogen_treatment refall
_refine_ls_matrix_type full
_refine_ls_number_parameters 515
_refine_ls_number_reflns 7561
_refine_ls_number_restraints 0
_refine_ls_restrained_S_all 1.058
_refine_ls_R_factor_all 0.0274
_refine_ls_R_factor_gt 0.0210
_refine_ls_shift/su_max 0.001
_refine_ls_shift/su_mean 0.000
_refine_ls_structure_factor_coef Fsqd
_refine_ls_weighting_details 'calc w=1/[\s^2^(Fo^2^)+(0.0198P)^2^+1.0442P] where P=(Fo^2^+2Fc^2^)/3'
_refine_ls_weighting_scheme calc
_refine_ls_wR_factor_gt 0.0455
_refine_ls_wR_factor_ref 0.0475
_reflns_number_gt 6586
_reflns_number_total 7561
_reflns_threshold_expression >2sigma(I)
_cod_data_source_file jo101187q_si_003.cif
_cod_data_source_block s2
_cod_depositor_comments
;
The following automatic conversions were performed:

'_symmetry_cell_setting' value 'Monoclinic' changed to 'monoclinic'
according to the built-in table from CIF Core dictionary named
'cif_core.dic' version 2.4.1 from 2010-06-29.

Automatic conversion script
Id: cif_fix_values 1646 2011-03-28 12:23:43Z adriana 
;
_cod_database_code 4025696

loop_
_symmetry_equiv_pos_as_xyz
'x, y, z'
'-x, y+1/2, -z+1/2'
'-x, -y, -z'
'x, -y-1/2, z-1/2'

loop_
_atom_site_label
_atom_site_type_symbol
_atom_site_fract_x
_atom_site_fract_y
_atom_site_fract_z
_atom_site_U_iso_or_equiv
_atom_site_adp_type
_atom_site_occupancy
_atom_site_symmetry_multiplicity
_atom_site_calc_flag
_atom_site_refinement_flags
_atom_site_disorder_assembly
_atom_site_disorder_group
Pd1 Pd 0.5000 0.5000 0.5000 0.01772(4) Uani 1 2 d S . .
Pd2 Pd 0.0000 0.5000 0.0000 0.01524(4) Uani 1 2 d S . .
Cl1 Cl 0.27314(4) 0.45433(2) 0.444959(19) 0.03069(8) Uani 1 1 d . . .
Cl2 Cl 0.06899(4) 0.484634(17) 0.128168(17) 0.02560(7) Uani 1 1 d . . .
P1 P 0.42523(4) 0.494227(17) 0.622684(18) 0.01718(7) Uani 1 1 d . . .
P2 P 0.08190(4) 0.381467(17) -0.016941(17) 0.01566(7) Uani 1 1 d . . .
C1 C 0.52426(16) 0.55929(7) 0.68938(7) 0.0212(3) Uani 1 1 d . . .
H1A H 0.6234(17) 0.5470(8) 0.6872(8) 0.018(4) Uiso 1 1 d . . .
H1B H 0.5073(17) 0.5461(8) 0.7374(9) 0.025(4) Uiso 1 1 d . . .
C2 C 0.51194(16) 0.64128(7) 0.68228(8) 0.0244(3) Uani 1 1 d . . .
C3 C 0.48025(19) 0.66820(9) 0.60131(9) 0.0300(3) Uani 1 1 d . . .
H3A H 0.466(2) 0.7205(10) 0.6028(10) 0.044(5) Uiso 1 1 d . . .
H3B H 0.566(2) 0.6605(10) 0.5767(10) 0.044(5) Uiso 1 1 d . . .
H3C H 0.389(2) 0.6464(9) 0.5723(10) 0.041(5) Uiso 1 1 d . . .
C4 C 0.6659(2) 0.66966(10) 0.71875(10) 0.0360(4) Uani 1 1 d . . .
H4A H 0.667(2) 0.7209(10) 0.7200(10) 0.041(5) Uiso 1 1 d . . .
H4B H 0.747(2) 0.6539(10) 0.6920(10) 0.040(5) Uiso 1 1 d . . .
H4C H 0.6921(19) 0.6519(9) 0.7699(11) 0.038(5) Uiso 1 1 d . . .
C5 C 0.3964(2) 0.67165(9) 0.72662(9) 0.0324(3) Uani 1 1 d . . .
H5A H 0.4117(19) 0.6527(9) 0.7788(10) 0.037(5) Uiso 1 1 d . . .
H5B H 0.294(2) 0.6619(9) 0.7034(10) 0.037(5) Uiso 1 1 d . . .
H5C H 0.408(2) 0.7222(10) 0.7295(10) 0.044(5) Uiso 1 1 d . . .
C6 C 0.50669(16) 0.40864(7) 0.66619(7) 0.0250(3) Uani 1 1 d . . .
C7 C 0.4571(2) 0.39109(9) 0.74173(9) 0.0343(4) Uani 1 1 d . . .
H7A H 0.352(2) 0.3813(9) 0.7350(10) 0.039(5) Uiso 1 1 d . . .
H7B H 0.480(2) 0.4283(10) 0.7774(11) 0.045(5) Uiso 1 1 d . . .
H7C H 0.511(2) 0.3502(10) 0.7626(10) 0.041(5) Uiso 1 1 d . . .
C8 C 0.4620(2) 0.34857(9) 0.61012(10) 0.0349(4) Uani 1 1 d . . .
H8A H 0.358(2) 0.3434(10) 0.5980(11) 0.047(6) Uiso 1 1 d . . .
H8B H 0.504(2) 0.3571(10) 0.5658(11) 0.047(5) Uiso 1 1 d . . .
H8C H 0.506(2) 0.3034(10) 0.6348(10) 0.044(5) Uiso 1 1 d . . .
C9 C 0.67812(19) 0.41254(10) 0.68011(9) 0.0336(4) Uani 1 1 d . . .
H9A H 0.7187(19) 0.4270(9) 0.6381(10) 0.038(5) Uiso 1 1 d . . .
H9B H 0.715(2) 0.3658(10) 0.6945(10) 0.043(5) Uiso 1 1 d . . .
H9C H 0.7144(19) 0.4434(9) 0.7197(10) 0.034(5) Uiso 1 1 d . . .
C10 C 0.21875(15) 0.49911(7) 0.63205(8) 0.0227(3) Uani 1 1 d . . .
C11 C 0.19467(19) 0.51482(9) 0.71319(9) 0.0299(3) Uani 1 1 d . . .
H11A H 0.223(2) 0.4760(12) 0.7467(11) 0.052(6) Uiso 1 1 d . . .
H11B H 0.2435(19) 0.5572(10) 0.7346(10) 0.040(5) Uiso 1 1 d . . .
H11C H 0.087(2) 0.5211(10) 0.7124(11) 0.046(5) Uiso 1 1 d . . .
C12 C 0.14871(17) 0.55920(9) 0.58105(9) 0.0277(3) Uani 1 1 d . . .
H12A H 0.1855(19) 0.6056(10) 0.5989(10) 0.037(5) Uiso 1 1 d . . .
H12B H 0.1627(19) 0.5519(9) 0.5312(10) 0.034(5) Uiso 1 1 d . . .
H12C H 0.043(2) 0.5590(10) 0.5833(11) 0.046(5) Uiso 1 1 d . . .
C13 C 0.13263(18) 0.43124(9) 0.60733(9) 0.0294(3) Uani 1 1 d . . .
H13A H 0.027(2) 0.4401(9) 0.6080(10) 0.037(5) Uiso 1 1 d . . .
H13B H 0.1600(19) 0.3934(9) 0.6421(10) 0.038(5) Uiso 1 1 d . . .
H13C H 0.1422(19) 0.4167(9) 0.5577(10) 0.036(5) Uiso 1 1 d . . .
C14 C 0.06553(15) 0.32299(7) 0.06358(7) 0.0193(3) Uani 1 1 d . . .
H14A H 0.1235(16) 0.3496(8) 0.1028(8) 0.020(4) Uiso 1 1 d . . .
H14B H 0.1208(17) 0.2825(8) 0.0574(8) 0.021(4) Uiso 1 1 d . . .
C15 C -0.08230(15) 0.30061(7) 0.09137(8) 0.0227(3) Uani 1 1 d . . .
C16 C -0.20331(17) 0.35721(9) 0.08164(9) 0.0282(3) Uani 1 1 d . . .
H16A H -0.292(2) 0.3390(9) 0.0982(10) 0.035(5) Uiso 1 1 d . . .
H16B H -0.2325(19) 0.3720(9) 0.0291(10) 0.037(5) Uiso 1 1 d . . .
H16C H -0.1710(18) 0.3977(9) 0.1108(9) 0.030(4) Uiso 1 1 d . . .
C17 C -0.1466(2) 0.23174(9) 0.05535(10) 0.0346(4) Uani 1 1 d . . .
H17A H -0.225(2) 0.2160(10) 0.0794(11) 0.049(5) Uiso 1 1 d . . .
H17B H -0.187(2) 0.2367(10) 0.0016(11) 0.047(5) Uiso 1 1 d . . .
H17C H -0.069(2) 0.1940(10) 0.0625(10) 0.048(5) Uiso 1 1 d . . .
C18 C -0.0379(2) 0.28688(11) 0.17601(9) 0.0357(4) Uani 1 1 d . . .
H18A H -0.126(2) 0.2688(10) 0.1975(10) 0.043(5) Uiso 1 1 d . . .
H18B H 0.040(2) 0.2514(10) 0.1840(10) 0.042(5) Uiso 1 1 d . . .
H18C H -0.002(2) 0.3270(11) 0.2003(11) 0.045(6) Uiso 1 1 d . . .
C19 C 0.00208(16) 0.33107(7) -0.10559(7) 0.0223(3) Uani 1 1 d . . .
C20 C 0.0604(2) 0.35903(8) -0.17573(8) 0.0284(3) Uani 1 1 d . . .
H20A H 0.006(2) 0.3346(10) -0.2182(11) 0.045(5) Uiso 1 1 d . . .
H20B H 0.1625(19) 0.3475(8) -0.1735(9) 0.026(4) Uiso 1 1 d . . .
H20C H 0.0487(19) 0.4079(10) -0.1834(10) 0.037(5) Uiso 1 1 d . . .
C21 C 0.0374(2) 0.25177(8) -0.09953(9) 0.0312(3) Uani 1 1 d . . .
H21A H 0.0070(19) 0.2319(9) -0.0594(10) 0.032(4) Uiso 1 1 d . . .
H21B H -0.016(2) 0.2300(10) -0.1442(11) 0.046(5) Uiso 1 1 d . . .
H21C H 0.140(2) 0.2416(10) -0.0967(11) 0.044(5) Uiso 1 1 d . . .
C22 C -0.16819(17) 0.34047(9) -0.11869(8) 0.0271(3) Uani 1 1 d . . .
H22A H -0.2143(19) 0.3217(9) -0.0794(10) 0.034(5) Uiso 1 1 d . . .
H22B H -0.195(2) 0.3875(10) -0.1228(10) 0.040(5) Uiso 1 1 d . . .
H22C H -0.2102(19) 0.3147(10) -0.1645(10) 0.040(5) Uiso 1 1 d . . .
C23 C 0.29295(14) 0.38808(7) -0.01105(7) 0.0210(3) Uani 1 1 d . . .
C24 C 0.32686(17) 0.44999(9) -0.06036(9) 0.0277(3) Uani 1 1 d . . .
H24A H 0.293(2) 0.4937(9) -0.0435(11) 0.038(5) Uiso 1 1 d . . .
H24B H 0.432(2) 0.4525(9) -0.0607(9) 0.035(5) Uiso 1 1 d . . .
H24C H 0.2775(19) 0.4453(9) -0.1113(11) 0.039(5) Uiso 1 1 d . . .
C25 C 0.36759(17) 0.40415(9) 0.06975(9) 0.0298(3) Uani 1 1 d . . .
H25A H 0.4712(19) 0.4150(9) 0.0661(9) 0.030(4) Uiso 1 1 d . . .
H25B H 0.3237(19) 0.4426(9) 0.0910(10) 0.034(5) Uiso 1 1 d . . .
H25C H 0.3643(19) 0.3642(10) 0.1013(10) 0.038(5) Uiso 1 1 d . . .
C26 C 0.36686(19) 0.32127(9) -0.03546(11) 0.0334(3) Uani 1 1 d . . .
H26A H 0.472(2) 0.3299(10) -0.0265(11) 0.046(5) Uiso 1 1 d . . .
H26B H 0.3461(19) 0.2811(10) -0.0072(10) 0.036(5) Uiso 1 1 d . . .
H26C H 0.3382(19) 0.3119(9) -0.0887(10) 0.037(5) Uiso 1 1 d . . .

loop_
_atom_site_aniso_label
_atom_site_aniso_U_11
_atom_site_aniso_U_22
_atom_site_aniso_U_33
_atom_site_aniso_U_23
_atom_site_aniso_U_13
_atom_site_aniso_U_12
Pd1 0.01315(7) 0.02509(8) 0.01497(6) 0.00235(5) 0.00239(5) -0.00044(5)
Pd2 0.01699(7) 0.01514(7) 0.01377(6) 0.00014(4) 0.00299(5) 0.00074(5)
Cl1 0.01694(15) 0.0519(2) 0.02324(16) -0.00367(15) 0.00331(12) -0.00792(15)
Cl2 0.03710(19) 0.02318(16) 0.01586(14) 0.00021(11) 0.00232(13) 0.00330(14)
P1 0.01602(15) 0.02042(17) 0.01545(14) 0.00292(11) 0.00361(12) 0.00063(13)
P2 0.01649(15) 0.01478(15) 0.01596(14) -0.00015(11) 0.00339(11) -0.00012(12)
C1 0.0198(7) 0.0257(7) 0.0177(6) 0.0020(5) 0.0022(5) -0.0004(5)
C2 0.0265(7) 0.0242(7) 0.0228(6) 0.0005(5) 0.0045(5) -0.0040(6)
C3 0.0352(9) 0.0276(8) 0.0267(7) 0.0061(6) 0.0034(6) -0.0058(7)
C4 0.0340(9) 0.0412(10) 0.0315(8) -0.0044(7) 0.0017(7) -0.0138(7)
C5 0.0381(9) 0.0259(8) 0.0341(8) -0.0041(6) 0.0085(7) -0.0001(7)
C6 0.0312(7) 0.0236(7) 0.0210(6) 0.0057(5) 0.0063(5) 0.0068(6)
C7 0.0477(11) 0.0318(9) 0.0252(7) 0.0116(6) 0.0114(7) 0.0105(8)
C8 0.0461(10) 0.0251(8) 0.0335(8) 0.0002(6) 0.0068(7) 0.0071(7)
C9 0.0320(8) 0.0383(9) 0.0299(8) 0.0064(7) 0.0029(7) 0.0141(7)
C10 0.0180(6) 0.0273(7) 0.0241(6) 0.0017(5) 0.0075(5) -0.0019(5)
C11 0.0284(8) 0.0353(9) 0.0293(8) -0.0006(6) 0.0150(6) -0.0015(7)
C12 0.0185(7) 0.0334(9) 0.0309(8) 0.0034(6) 0.0030(6) 0.0033(6)
C13 0.0241(8) 0.0332(8) 0.0323(8) -0.0002(6) 0.0088(6) -0.0084(6)
C14 0.0191(6) 0.0179(6) 0.0210(6) 0.0041(5) 0.0034(5) 0.0015(5)
C15 0.0205(6) 0.0237(7) 0.0244(6) 0.0084(5) 0.0049(5) -0.0004(5)
C16 0.0214(7) 0.0338(8) 0.0306(8) 0.0064(6) 0.0075(6) 0.0013(6)
C17 0.0331(9) 0.0274(8) 0.0441(10) 0.0075(7) 0.0091(7) -0.0086(7)
C18 0.0311(9) 0.0476(11) 0.0287(8) 0.0172(7) 0.0059(6) -0.0007(8)
C19 0.0282(7) 0.0192(7) 0.0197(6) -0.0038(5) 0.0047(5) -0.0035(5)
C20 0.0384(9) 0.0267(8) 0.0216(7) -0.0059(5) 0.0097(6) -0.0040(7)
C21 0.0413(10) 0.0199(7) 0.0332(8) -0.0057(6) 0.0086(7) -0.0043(7)
C22 0.0278(8) 0.0286(8) 0.0230(7) -0.0004(6) -0.0019(6) -0.0066(6)
C23 0.0175(6) 0.0204(7) 0.0257(6) -0.0005(5) 0.0054(5) 0.0003(5)
C24 0.0231(7) 0.0289(8) 0.0325(8) 0.0037(6) 0.0090(6) -0.0054(6)
C25 0.0186(7) 0.0382(9) 0.0315(8) 0.0005(7) 0.0010(6) -0.0016(6)
C26 0.0251(8) 0.0280(8) 0.0489(10) -0.0033(7) 0.0110(7) 0.0065(6)

loop_
_atom_type_symbol
_atom_type_description
_atom_type_scat_dispersion_real
_atom_type_scat_dispersion_imag
_atom_type_scat_source
C C 0.0033 0.0016 'International Tables Vol C Tables 4.2.6.8 and 6.1.1.4'
H H 0.0000 0.0000 'International Tables Vol C Tables 4.2.6.8 and 6.1.1.4'
P P 0.1023 0.0942 'International Tables Vol C Tables 4.2.6.8 and 6.1.1.4'
Cl Cl 0.1484 0.1585 'International Tables Vol C Tables 4.2.6.8 and 6.1.1.4'
Pd Pd -0.9988 1.0072 'International Tables Vol C Tables 4.2.6.8 and 6.1.1.4'

loop_
_geom_angle_atom_site_label_1
_geom_angle_atom_site_label_2
_geom_angle_atom_site_label_3
_geom_angle
_geom_angle_site_symmetry_1
_geom_angle_site_symmetry_3
_geom_angle_publ_flag
Cl1 Pd1 Cl1 179.999(1) 3_666 . ?
Cl1 Pd1 P1 89.217(13) 3_666 . ?
Cl1 Pd1 P1 90.783(13) . . ?
Cl1 Pd1 P1 90.783(13) 3_666 3_666 ?
Cl1 Pd1 P1 89.217(13) . 3_666 ?
P1 Pd1 P1 180.000(15) . 3_666 ?
Cl2 Pd2 Cl2 180.0 3_565 . ?
Cl2 Pd2 P2 91.792(11) 3_565 . ?
Cl2 Pd2 P2 88.207(11) . . ?
Cl2 Pd2 P2 88.207(11) 3_565 3_565 ?
Cl2 Pd2 P2 91.794(11) . 3_565 ?
P2 Pd2 P2 179.999(14) . 3_565 ?
C1 P1 C6 100.92(6) . . ?
C1 P1 C10 106.85(6) . . ?
C6 P1 C10 109.04(6) . . ?
C1 P1 Pd1 112.60(5) . . ?
C6 P1 Pd1 105.53(4) . . ?
C10 P1 Pd1 120.16(4) . . ?
C14 P2 C19 106.65(6) . . ?
C14 P2 C23 101.70(6) . . ?
C19 P2 C23 108.85(6) . . ?
C14 P2 Pd2 113.45(5) . . ?
C19 P2 Pd2 119.66(4) . . ?
C23 P2 Pd2 104.99(4) . . ?
C2 C1 P1 126.24(9) . . ?
C3 C2 C5 109.41(13) . . ?
C3 C2 C4 107.89(12) . . ?
C5 C2 C4 107.14(13) . . ?
C3 C2 C1 114.27(12) . . ?
C5 C2 C1 112.29(12) . . ?
C4 C2 C1 105.43(12) . . ?
C8 C6 C9 107.24(13) . . ?
C8 C6 C7 109.66(13) . . ?
C9 C6 C7 107.40(13) . . ?
C8 C6 P1 108.80(10) . . ?
C9 C6 P1 109.94(10) . . ?
C7 C6 P1 113.61(10) . . ?
C13 C10 C12 108.06(12) . . ?
C13 C10 C11 107.12(12) . . ?
C12 C10 C11 108.30(12) . . ?
C13 C10 P1 113.15(10) . . ?
C12 C10 P1 107.45(9) . . ?
C11 C10 P1 112.58(10) . . ?
C15 C14 P2 126.52(9) . . ?
C16 C15 C17 109.68(12) . . ?
C16 C15 C18 107.60(13) . . ?
C17 C15 C18 107.17(13) . . ?
C16 C15 C14 114.10(11) . . ?
C17 C15 C14 112.58(12) . . ?
C18 C15 C14 105.26(11) . . ?
C22 C19 C20 107.65(12) . . ?
C22 C19 C21 108.48(12) . . ?
C20 C19 C21 107.53(12) . . ?
C22 C19 P2 107.91(9) . . ?
C20 C19 P2 112.31(10) . . ?
C21 C19 P2 112.77(10) . . ?
C25 C23 C26 106.91(12) . . ?
C25 C23 C24 107.27(12) . . ?
C26 C23 C24 109.42(12) . . ?
C25 C23 P2 110.61(10) . . ?
C26 C23 P2 114.26(10) . . ?
C24 C23 P2 108.15(9) . . ?

loop_
_geom_bond_atom_site_label_1
_geom_bond_atom_site_label_2
_geom_bond_distance
_geom_bond_site_symmetry_2
_geom_bond_publ_flag
Pd1 Cl1 2.3036(4) 3_666 ?
Pd1 Cl1 2.3036(4) . ?
Pd1 P1 2.4148(4) . ?
Pd1 P1 2.4149(4) 3_666 ?
Pd2 Cl2 2.3096(4) 3_565 ?
Pd2 Cl2 2.3097(4) . ?
Pd2 P2 2.4082(4) . ?
Pd2 P2 2.4083(4) 3_565 ?
P1 C1 1.8522(14) . ?
P1 C6 1.9031(14) . ?
P1 C10 1.9079(14) . ?
P2 C14 1.8518(13) . ?
P2 C19 1.9017(13) . ?
P2 C23 1.9027(14) . ?
C1 C2 1.5673(19) . ?
C2 C3 1.5279(19) . ?
C2 C5 1.528(2) . ?
C2 C4 1.541(2) . ?
C6 C8 1.535(2) . ?
C6 C9 1.535(2) . ?
C6 C7 1.536(2) . ?
C10 C13 1.537(2) . ?
C10 C12 1.537(2) . ?
C10 C11 1.541(2) . ?
C14 C15 1.5629(18) . ?
C15 C16 1.527(2) . ?
C15 C17 1.534(2) . ?
C15 C18 1.534(2) . ?
C19 C22 1.533(2) . ?
C19 C20 1.5398(19) . ?
C19 C21 1.542(2) . ?
C23 C25 1.533(2) . ?
C23 C26 1.533(2) . ?
C23 C24 1.5353(19) . ?
